data_4502076
loop_
_publ_author_name
'Mouchaham, Georges'
'Roques, Nans'
'Imaz, Inhar'
'Duhayon, Carine'
'Sutter, Jean-Pascal'

_publ_section_title
;
 Driving the Assembling of Zirconium Tetraoxalate Metallotectons and
 Benzimidazolium Cations: From Three Dimensional Hydrogen-Bonded Compact
 Architectures to Open-Frameworks
;
_journal_issue 11
_journal_name_full 'Crystal Growth &amp; Design'
_journal_page_first 4906
_journal_paper_doi 10.1021/cg1009785
_journal_volume 10
_journal_year 2010
_chemical_formula_moiety 'C8 O16 Zr, 4(C7 H8 N3)'
_chemical_formula_sum 'C36 H32 N12 O16 Zr'
_chemical_formula_weight 979.94
_space_group_IT_number 2
_symmetry_cell_setting triclinic
_symmetry_space_group_name_Hall '-P 1'
_symmetry_space_group_name_H-M 'P -1'
_atom_sites_solution_hydrogens geom
_atom_sites_solution_primary direct
_cell_angle_alpha 81.793(2)
_cell_angle_beta 77.675(2)
_cell_angle_gamma 83.556(2)
_cell_formula_units_Z 2
_cell_length_a 9.8737(3)
_cell_length_b 11.1192(3)
_cell_length_c 18.7391(5)
_cell_measurement_reflns_used 11625
_cell_measurement_temperature 180
_cell_measurement_theta_max 29
_cell_measurement_theta_min 3
_cell_volume 1982.20(10)
_computing_cell_refinement 'CrysAlis RED, (Oxford Diffraction, 2002)'
_computing_data_collection 'Xcalibur, (Oxford Diffraction, 2002)'
_computing_data_reduction 'CrysAlis RED, (Oxford Diffraction, 2002)'
_computing_molecular_graphics 'CAMERON (Watkin et al., 1996)'
_computing_publication_material 'CRYSTALS (Betteridge et al., 2003)'
_computing_structure_refinement 'CRYSTALS (Betteridge et al., 2003)'
_computing_structure_solution 'SIR92 (Altomare et al., 1994)'
_diffrn_ambient_temperature 180
_diffrn_measured_fraction_theta_full 0.996
_diffrn_measured_fraction_theta_max 0.988
_diffrn_measurement_device 'Oxford Diffraction XCALIBUR'
_diffrn_measurement_device_type Area
_diffrn_measurement_method '\f & \w scans'
_diffrn_radiation_monochromator graphite
_diffrn_radiation_type 'Mo K\a'
_diffrn_radiation_wavelength 0.71073
_diffrn_reflns_av_R_equivalents 0.036
_diffrn_reflns_limit_h_max 11
_diffrn_reflns_limit_h_min -13
_diffrn_reflns_limit_k_max 15
_diffrn_reflns_limit_k_min -14
_diffrn_reflns_limit_l_max 25
_diffrn_reflns_limit_l_min -25
_diffrn_reflns_number 19169
_diffrn_reflns_theta_full 27.633
_diffrn_reflns_theta_max 29.087
_diffrn_reflns_theta_min 2.659
_diffrn_standards_number 0
_exptl_absorpt_coefficient_mu 0.369
_exptl_absorpt_correction_T_max 0.96
_exptl_absorpt_correction_T_min 0.94
_exptl_absorpt_correction_type multi-scan
_exptl_absorpt_process_details 'Blessing, acta cryst. (1995), a51, 33-38'
_exptl_crystal_colour colorless
_exptl_crystal_density_diffrn 1.642
_exptl_crystal_density_method 'not measured'
_exptl_crystal_description block
_exptl_crystal_F_000 1000
_exptl_crystal_size_max 0.25
_exptl_crystal_size_mid 0.20
_exptl_crystal_size_min 0.10
_refine_diff_density_max 0.53
_refine_diff_density_min -0.49
_refine_ls_extinction_method None
_refine_ls_goodness_of_fit_ref 1.1240
_refine_ls_hydrogen_treatment constr
_refine_ls_matrix_type full
_refine_ls_number_parameters 586
_refine_ls_number_reflns 7888
_refine_ls_number_restraints 0
_refine_ls_R_factor_all 0.0452
_refine_ls_R_factor_gt 0.0318
_refine_ls_shift/su_max 0.002652
_refine_ls_structure_factor_coef F
_refine_ls_weighting_details
;
 Method, part 1, Chebychev polynomial, (Watkin, 1994, Prince, 1982) 
 [weight] = 1.0/[A~0~*T~0~(x)+A~1~*T~1~(x) ... +A~n-1~]*T~n-1~(x)] 
 where A~i~ are the Chebychev coefficients listed below and x= Fcalc/Fmax 
 Method = Robust Weighting (Prince, 1982) 
 W = [weight] * [1-(deltaF/6*sigmaF)^2^]^2^ 
 A~i~ are: 
 2.44 -0.507 1.37 
;
_refine_ls_weighting_scheme calc
_refine_ls_wR_factor_all 0.0411
_refine_ls_wR_factor_gt 0.0329
_refine_ls_wR_factor_ref 0.0317
_reflns_limit_h_max 13
_reflns_limit_h_min -13
_reflns_limit_k_max 15
_reflns_limit_k_min -14
_reflns_limit_l_max 25
_reflns_limit_l_min 0
_reflns_number_gt 8416
_reflns_number_total 10525
_reflns_threshold_expression I>2.0\s(I)
_oxford_refine_ls_r_factor_ref 0.0298
_oxford_reflns_number_all 10498
_oxford_reflns_threshold_expression_ref I>3.0\s(I)
_cod_data_source_file cg1009785_si_005.cif
_cod_data_source_block 1
_cod_depositor_comments
;
The following automatic conversions were performed:

'_symmetry_cell_setting' value 'Triclinic' changed to 'triclinic'
according to /home/saulius/struct/CIF-dictionaries/cif_core.dic
dictionary named 'cif_core.dic' version 2.4.2 from 2011-04-26.

Automatic conversion script
Id: cif_fix_values 1715 2011-07-08 13:25:40Z adriana 
;
_cod_original_sg_symbol_H-M 'P -1 '
_cod_original_formula_sum 'C36 H32 N12 O16 Zr1'
_cod_database_code 4502076

loop_
_symmetry_equiv_pos_as_xyz
x,y,z
-x,-y,-z

loop_
_atom_site_label
_atom_site_type_symbol
_atom_site_fract_x
_atom_site_fract_y
_atom_site_fract_z
_atom_site_U_iso_or_equiv
_atom_site_occupancy
_atom_site_adp_type
_atom_site_refinement_flags_posn
N1 N 0.73566(19) 0.44928(15) 0.76822(9) 0.0310 1.0000 Uani .
N2 N 0.64845(16) 0.32134(13) 0.87672(9) 0.0244 1.0000 Uani .
N3 N 0.71897(16) 0.49444(13) 0.88939(9) 0.0234 1.0000 Uani .
N4 N 0.74222(18) -0.07254(16) 0.94060(9) 0.0315 1.0000 Uani .
N5 N 0.87994(17) 0.09115(15) 0.89187(8) 0.0272 1.0000 Uani .
N6 N 0.83065(16) 0.04743(15) 1.01168(8) 0.0254 1.0000 Uani .
N7 N 0.8096(2) 0.62009(17) 0.50984(10) 0.0347 1.0000 Uani .
N8 N 0.78040(17) 0.66366(15) 0.38704(9) 0.0257 1.0000 Uani .
N9 N 0.69021(17) 0.50208(14) 0.45163(8) 0.0254 1.0000 Uani .
N10 N 0.63044(18) -0.10756(16) 0.50977(9) 0.0307 1.0000 Uani .
N11 N 0.77763(17) 0.05251(15) 0.47761(9) 0.0273 1.0000 Uani .
N12 N 0.68565(17) 0.00287(16) 0.39106(9) 0.0276 1.0000 Uani .
C9 C 0.70271(19) 0.42319(15) 0.84036(10) 0.0235 1.0000 Uani .
C10 C 0.62879(18) 0.32652(16) 0.95173(10) 0.0226 1.0000 Uani .
C11 C 0.57552(19) 0.24651(17) 1.01184(11) 0.0278 1.0000 Uani .
C12 C 0.5718(2) 0.2805(2) 1.08071(12) 0.0341 1.0000 Uani .
C13 C 0.6180(2) 0.3904(2) 1.08845(12) 0.0343 1.0000 Uani .
C14 C 0.6690(2) 0.47148(18) 1.02817(11) 0.0290 1.0000 Uani .
C15 C 0.67349(18) 0.43694(16) 0.95984(10) 0.0225 1.0000 Uani .
C16 C 0.81361(19) 0.01632(18) 0.94776(10) 0.0246 1.0000 Uani .
C17 C 0.93762(19) 0.17713(18) 0.92046(10) 0.0264 1.0000 Uani .
C18 C 1.0098(2) 0.2760(2) 0.88672(12) 0.0342 1.0000 Uani .
C19 C 1.0499(2) 0.3462(2) 0.93253(14) 0.0404 1.0000 Uani .
C20 C 1.0191(2) 0.3188(2) 1.00878(14) 0.0409 1.0000 Uani .
C21 C 0.9466(2) 0.2197(2) 1.04232(12) 0.0343 1.0000 Uani .
C22 C 0.90645(19) 0.14943(18) 0.99667(10) 0.0262 1.0000 Uani .
C23 C 0.76209(19) 0.59657(17) 0.45294(10) 0.0249 1.0000 Uani .
C24 C 0.71690(19) 0.61075(16) 0.34095(10) 0.0233 1.0000 Uani .
C25 C 0.7035(2) 0.64530(18) 0.26907(10) 0.0278 1.0000 Uani .
C26 C 0.6307(2) 0.5716(2) 0.23971(11) 0.0322 1.0000 Uani .
C27 C 0.5749(2) 0.4683(2) 0.28112(11) 0.0331 1.0000 Uani .
C28 C 0.5881(2) 0.43406(18) 0.35330(11) 0.0299 1.0000 Uani .
C29 C 0.65972(19) 0.50777(16) 0.38235(10) 0.0235 1.0000 Uani .
C30 C 0.69347(19) -0.02261(18) 0.46231(10) 0.0255 1.0000 Uani .
C31 C 0.82557(19) 0.12970(19) 0.41428(11) 0.0275 1.0000 Uani .
C32 C 0.9126(2) 0.2224(2) 0.40170(12) 0.0343 1.0000 Uani .
C33 C 0.9404(2) 0.2823(2) 0.33095(13) 0.0398 1.0000 Uani .
C34 C 0.8845(2) 0.2493(2) 0.27534(13) 0.0415 1.0000 Uani .
C35 C 0.7970(2) 0.1561(2) 0.28801(12) 0.0372 1.0000 Uani .
C36 C 0.7678(2) 0.09804(19) 0.35882(11) 0.0282 1.0000 Uani .
C1 C 0.4579(2) 0.10258(16) 0.85245(10) 0.0240 1.0000 Uani .
C2 C 0.38304(19) 0.02909(16) 0.81125(9) 0.0220 1.0000 Uani .
C3 C 0.57794(18) 0.23261(15) 0.58593(9) 0.0197 1.0000 Uani .
C4 C 0.65243(18) 0.30917(15) 0.62559(9) 0.0211 1.0000 Uani .
C5 C 0.94635(18) 0.13203(15) 0.62043(9) 0.0200 1.0000 Uani .
C6 C 0.95590(19) 0.13658(16) 0.70099(9) 0.0219 1.0000 Uani .
C7 C 0.71013(18) -0.20974(16) 0.69217(10) 0.0229 1.0000 Uani .
C8 C 0.73382(19) -0.20370(16) 0.77016(10) 0.0238 1.0000 Uani .
O1 O 0.58046(13) 0.12663(11) 0.81715(7) 0.0223 1.0000 Uani .
O2 O 0.45281(13) 0.01084(12) 0.74721(7) 0.0248 1.0000 Uani .
O3 O 0.40204(17) 0.13369(16) 0.91173(8) 0.0406 1.0000 Uani .
O4 O 0.26925(15) -0.00500(15) 0.84011(7) 0.0331 1.0000 Uani .
O5 O 0.55997(13) 0.12479(11) 0.61946(7) 0.0209 1.0000 Uani .
O6 O 0.66776(14) 0.25820(11) 0.68957(7) 0.0227 1.0000 Uani .
O7 O 0.54322(14) 0.27505(12) 0.52813(7) 0.0264 1.0000 Uani .
O8 O 0.69162(16) 0.40742(12) 0.59636(8) 0.0316 1.0000 Uani .
O9 O 0.83816(13) 0.08285(11) 0.61451(7) 0.0219 1.0000 Uani .
O10 O 0.85115(13) 0.09422(12) 0.74774(7) 0.0242 1.0000 Uani .
O11 O 1.03524(14) 0.17345(13) 0.57025(7) 0.0273 1.0000 Uani .
O12 O 1.05381(15) 0.17727(14) 0.71563(8) 0.0323 1.0000 Uani .
O13 O 0.68081(14) -0.10392(11) 0.65824(7) 0.0233 1.0000 Uani .
O14 O 0.70786(14) -0.09699(11) 0.79052(7) 0.0245 1.0000 Uani .
O15 O 0.71849(17) -0.30713(12) 0.66874(8) 0.0339 1.0000 Uani .
O16 O 0.77352(17) -0.29484(13) 0.80692(8) 0.0368 1.0000 Uani .
Zr1 Zr 0.665324(17) 0.060093(15) 0.710930(9) 0.0158 1.0000 Uani .
H111 H 0.5443 0.1712 1.0058 0.0333 1.0000 Uiso R
H121 H 0.5376 0.2275 1.1237 0.0397 1.0000 Uiso R
H131 H 0.6144 0.4107 1.1367 0.0418 1.0000 Uiso R
H141 H 0.6983 0.5484 1.0338 0.0359 1.0000 Uiso R
H181 H 1.0315 0.2942 0.8342 0.0414 1.0000 Uiso R
H191 H 1.0999 0.4150 0.9112 0.0499 1.0000 Uiso R
H201 H 1.0483 0.3707 1.0381 0.0508 1.0000 Uiso R
H211 H 0.9242 0.1991 1.0942 0.0428 1.0000 Uiso R
H251 H 0.7414 0.7167 0.2416 0.0338 1.0000 Uiso R
H261 H 0.6198 0.5926 0.1898 0.0391 1.0000 Uiso R
H271 H 0.5243 0.4193 0.2595 0.0406 1.0000 Uiso R
H281 H 0.5500 0.3640 0.3816 0.0375 1.0000 Uiso R
H321 H 0.9512 0.2439 0.4398 0.0440 1.0000 Uiso R
H331 H 0.9987 0.3481 0.3208 0.0484 1.0000 Uiso R
H341 H 0.9067 0.2924 0.2264 0.0505 1.0000 Uiso R
H351 H 0.7583 0.1337 0.2503 0.0454 1.0000 Uiso R
H122 H 0.6309 -0.0308 0.3700 0.0361 1.0000 Uiso R
H81 H 0.8300 0.7278 0.3742 0.0324 1.0000 Uiso R
H101 H 0.5729 -0.1538 0.4972 0.0386 1.0000 Uiso R
H12 H 0.7582 0.5233 0.7494 0.0393 1.0000 Uiso R
H41 H 0.7052 -0.1184 0.9801 0.0393 1.0000 Uiso R
H21 H 0.6290 0.2611 0.8560 0.0316 1.0000 Uiso R
H31 H 0.7495 0.5674 0.8777 0.0304 1.0000 Uiso R
H42 H 0.7353 -0.0863 0.8971 0.0394 1.0000 Uiso R
H61 H 0.7962 0.0114 1.0564 0.0324 1.0000 Uiso R
H71 H 0.7891 0.5752 0.5519 0.0438 1.0000 Uiso R
H72 H 0.8519 0.6861 0.5056 0.0438 1.0000 Uiso R
H91 H 0.6644 0.4480 0.4905 0.0326 1.0000 Uiso R
H112 H 0.7968 0.0539 0.5210 0.0356 1.0000 Uiso R
H102 H 0.6423 -0.1188 0.5549 0.0387 1.0000 Uiso R
H51 H 0.8815 0.0886 0.8446 0.0339 1.0000 Uiso R
H11 H 0.7223 0.3961 0.7408 0.0390 1.0000 Uiso R

loop_
_atom_site_aniso_label
_atom_site_aniso_U_11
_atom_site_aniso_U_22
_atom_site_aniso_U_33
_atom_site_aniso_U_23
_atom_site_aniso_U_13
_atom_site_aniso_U_12
N1 0.0443(10) 0.0239(8) 0.0282(8) -0.0024(6) -0.0123(7) -0.0086(7)
N2 0.0284(8) 0.0165(7) 0.0309(8) -0.0039(6) -0.0092(6) -0.0052(6)
N3 0.0284(8) 0.0166(6) 0.0271(8) -0.0037(6) -0.0079(6) -0.0046(6)
N4 0.0351(9) 0.0389(9) 0.0198(7) 0.0000(7) -0.0048(7) -0.0061(7)
N5 0.0279(8) 0.0357(9) 0.0163(7) -0.0002(6) -0.0032(6) -0.0012(6)
N6 0.0237(7) 0.0342(8) 0.0163(7) -0.0016(6) -0.0030(6) 0.0029(6)
N7 0.0452(10) 0.0347(9) 0.0278(8) 0.0044(7) -0.0140(8) -0.0163(8)
N8 0.0271(8) 0.0270(8) 0.0231(7) 0.0027(6) -0.0046(6) -0.0104(6)
N9 0.0307(8) 0.0238(7) 0.0207(7) 0.0021(6) -0.0033(6) -0.0079(6)
N10 0.0324(9) 0.0364(9) 0.0260(8) -0.0063(7) -0.0089(7) -0.0057(7)
N11 0.0258(8) 0.0361(9) 0.0230(7) -0.0127(6) -0.0061(6) -0.0018(6)
N12 0.0250(8) 0.0374(9) 0.0238(8) -0.0109(6) -0.0060(6) -0.0059(6)
C9 0.0240(8) 0.0176(8) 0.0310(9) -0.0035(7) -0.0103(7) -0.0011(6)
C10 0.0191(8) 0.0183(8) 0.0311(9) -0.0034(7) -0.0077(7) 0.0013(6)
C11 0.0205(8) 0.0235(9) 0.0372(10) 0.0016(7) -0.0050(7) -0.0013(7)
C12 0.0290(10) 0.0357(11) 0.0314(10) 0.0029(8) 0.0009(8) 0.0010(8)
C13 0.0326(10) 0.0415(11) 0.0272(10) -0.0078(8) -0.0030(8) 0.0028(9)
C14 0.0275(9) 0.0295(9) 0.0310(10) -0.0093(8) -0.0056(8) -0.0009(7)
C15 0.0212(8) 0.0195(8) 0.0274(9) -0.0030(6) -0.0068(7) -0.0001(6)
C16 0.0212(8) 0.0329(9) 0.0173(8) -0.0014(7) -0.0032(6) 0.0052(7)
C17 0.0202(8) 0.0338(10) 0.0227(8) -0.0018(7) -0.0025(7) 0.0025(7)
C18 0.0239(9) 0.0446(12) 0.0317(10) -0.0012(9) -0.0018(8) -0.0036(8)
C19 0.0267(10) 0.0451(13) 0.0494(13) -0.0044(10) -0.0066(9) -0.0071(9)
C20 0.0300(11) 0.0493(13) 0.0479(13) -0.0186(11) -0.0099(10) -0.0018(9)
C21 0.0273(10) 0.0466(12) 0.0294(10) -0.0121(9) -0.0056(8) 0.0039(9)
C22 0.0202(8) 0.0349(10) 0.0220(8) -0.0044(7) -0.0039(7) 0.0051(7)
C23 0.0246(9) 0.0253(9) 0.0241(8) 0.0004(7) -0.0051(7) -0.0027(7)
C24 0.0219(8) 0.0242(8) 0.0217(8) 0.0001(6) -0.0001(6) -0.0049(6)
C25 0.0261(9) 0.0306(9) 0.0231(9) 0.0027(7) -0.0002(7) -0.0041(7)
C26 0.0333(10) 0.0408(11) 0.0216(9) -0.0046(8) -0.0039(8) -0.0007(8)
C27 0.0342(10) 0.0386(11) 0.0297(10) -0.0110(8) -0.0075(8) -0.0062(8)
C28 0.0331(10) 0.0268(9) 0.0293(9) -0.0031(7) -0.0024(8) -0.0084(8)
C29 0.0245(8) 0.0224(8) 0.0214(8) -0.0004(6) -0.0012(7) -0.0029(7)
C30 0.0208(8) 0.0323(9) 0.0245(8) -0.0120(7) -0.0034(7) 0.0019(7)
C31 0.0225(9) 0.0368(10) 0.0251(9) -0.0137(8) -0.0036(7) 0.0000(7)
C32 0.0256(9) 0.0450(12) 0.0361(11) -0.0155(9) -0.0055(8) -0.0064(8)
C33 0.0295(10) 0.0487(13) 0.0420(12) -0.0115(10) -0.0003(9) -0.0132(9)
C34 0.0392(12) 0.0551(14) 0.0292(10) -0.0059(10) 0.0005(9) -0.0133(10)
C35 0.0363(11) 0.0530(13) 0.0257(10) -0.0113(9) -0.0059(8) -0.0104(10)
C36 0.0231(9) 0.0378(10) 0.0260(9) -0.0142(8) -0.0027(7) -0.0037(7)
C1 0.0280(9) 0.0243(8) 0.0188(8) -0.0020(6) -0.0011(7) -0.0066(7)
C2 0.0239(8) 0.0233(8) 0.0185(8) 0.0004(6) -0.0038(6) -0.0055(6)
C3 0.0205(8) 0.0207(8) 0.0167(7) -0.0027(6) -0.0007(6) -0.0017(6)
C4 0.0249(8) 0.0187(8) 0.0189(8) -0.0018(6) -0.0024(6) -0.0020(6)
C5 0.0214(8) 0.0191(8) 0.0191(8) -0.0024(6) -0.0031(6) -0.0018(6)
C6 0.0246(8) 0.0221(8) 0.0188(8) 0.0026(6) -0.0052(6) -0.0062(6)
C7 0.0222(8) 0.0199(8) 0.0253(8) -0.0025(6) 0.0005(7) -0.0070(6)
C8 0.0248(8) 0.0187(8) 0.0249(8) 0.0025(6) 0.0011(7) -0.0073(6)
O1 0.0271(6) 0.0218(6) 0.0186(6) -0.0043(5) -0.0005(5) -0.0093(5)
O2 0.0248(6) 0.0337(7) 0.0161(6) -0.0050(5) 0.0007(5) -0.0108(5)
O3 0.0425(9) 0.0556(10) 0.0244(7) -0.0180(7) 0.0090(6) -0.0204(7)
O4 0.0271(7) 0.0521(9) 0.0211(6) -0.0060(6) 0.0006(5) -0.0163(6)
O5 0.0243(6) 0.0201(6) 0.0191(6) 0.0003(4) -0.0053(5) -0.0068(5)
O6 0.0343(7) 0.0175(6) 0.0172(6) -0.0020(4) -0.0060(5) -0.0051(5)
O7 0.0333(7) 0.0272(6) 0.0188(6) 0.0023(5) -0.0082(5) -0.0037(5)
O8 0.0465(8) 0.0219(6) 0.0280(7) 0.0034(5) -0.0105(6) -0.0120(6)
O9 0.0222(6) 0.0269(6) 0.0175(6) -0.0050(5) -0.0013(5) -0.0083(5)
O10 0.0250(6) 0.0305(7) 0.0172(6) 0.0028(5) -0.0044(5) -0.0103(5)
O11 0.0253(6) 0.0338(7) 0.0212(6) -0.0014(5) 0.0021(5) -0.0109(5)
O12 0.0306(7) 0.0451(8) 0.0244(7) 0.0011(6) -0.0078(6) -0.0196(6)
O13 0.0313(7) 0.0191(6) 0.0204(6) -0.0036(5) -0.0044(5) -0.0056(5)
O14 0.0362(7) 0.0190(6) 0.0186(6) 0.0000(5) -0.0066(5) -0.0046(5)
O15 0.0458(9) 0.0204(6) 0.0372(8) -0.0082(6) -0.0068(7) -0.0077(6)
O16 0.0475(9) 0.0236(7) 0.0339(8) 0.0083(6) -0.0039(7) -0.0028(6)
Zr1 0.01985(8) 0.01531(7) 0.01241(7) -0.00096(5) -0.00224(5) -0.00567(5)

loop_
_atom_type_symbol
_atom_type_scat_dispersion_real
_atom_type_scat_dispersion_imag
_atom_type_scat_Cromer_Mann_a1
_atom_type_scat_Cromer_Mann_b1
_atom_type_scat_Cromer_Mann_a2
_atom_type_scat_Cromer_Mann_b2
_atom_type_scat_Cromer_Mann_a3
_atom_type_scat_Cromer_Mann_b3
_atom_type_scat_Cromer_Mann_a4
_atom_type_scat_Cromer_Mann_b4
_atom_type_scat_Cromer_Mann_c
_atom_type_scat_source
C 0.0033 0.0016 2.3100 20.8439 1.0200 10.2075 1.5886 0.5687 0.8650 51.6512 0.2156 'International Tables Vol C 4.2.6.8 and 6.1.1.4'
H 0.0000 0.0000 0.4930 10.5109 0.3229 26.1257 0.1402 3.1424 0.0408 57.7998 0.0030 'International Tables Vol C 4.2.6.8 and 6.1.1.4'
N 0.0061 0.0033 12.2126 0.0057 3.1322 9.8933 2.0125 28.9975 1.1663 0.5826 -11.5290 'International Tables Vol C 4.2.6.8 and 6.1.1.4'
O 0.0106 0.0060 3.0485 13.2771 2.2868 5.7011 1.5463 0.3239 0.8670 32.9089 0.2508 'International Tables Vol C 4.2.6.8 and 6.1.1.4'
Zr -2.9673 0.5597 17.8765 1.2762 10.9480 11.9160 5.4173 0.1176 3.6572 87.6627 2.0693 'International Tables Vol C 4.2.6.8 and 6.1.1.4'

loop_
_geom_angle_atom_site_label_1
_geom_angle_atom_site_label_2
_geom_angle_atom_site_label_3
_geom_angle
_geom_angle_publ_flag
C9 N1 H12 119.0 no
C9 N1 H11 118.5 no
H12 N1 H11 121.8 no
C9 N2 C10 109.09(15) yes
C9 N2 H21 125.1 no
C10 N2 H21 125.8 no
C9 N3 C15 109.01(15) yes
C9 N3 H31 124.4 no
C15 N3 H31 126.6 no
C16 N4 H41 118.6 no
C16 N4 H42 120.0 no
H41 N4 H42 121.4 no
C16 N5 C17 108.79(16) yes
C16 N5 H51 125.2 no
C17 N5 H51 125.9 no
C16 N6 C22 108.53(15) yes
C16 N6 H61 126.1 no
C22 N6 H61 125.3 no
C23 N7 H71 119.8 no
C23 N7 H72 118.6 no
H71 N7 H72 121.2 no
C23 N8 C24 108.57(15) yes
C23 N8 H81 125.3 no
C24 N8 H81 126.0 no
C23 N9 C29 108.96(15) yes
C23 N9 H91 123.6 no
C29 N9 H91 127.4 no
C30 N10 H101 121.6 no
C30 N10 H102 120.2 no
H101 N10 H102 118.1 no
C30 N11 C31 109.02(16) yes
C30 N11 H112 125.1 no
C31 N11 H112 125.8 no
C30 N12 C36 109.13(16) yes
C30 N12 H122 124.5 no
C36 N12 H122 126.2 no
N3 C9 N2 108.79(16) yes
N3 C9 N1 125.38(17) yes
N2 C9 N1 125.83(17) yes
N2 C10 C11 131.89(17) yes
N2 C10 C15 106.55(16) yes
C11 C10 C15 121.56(18) yes
C10 C11 C12 116.74(18) yes
C10 C11 H111 121.1 no
C12 C11 H111 122.2 no
C11 C12 C13 121.42(19) yes
C11 C12 H121 119.7 no
C13 C12 H121 118.9 no
C12 C13 C14 121.8(2) yes
C12 C13 H131 119.2 no
C14 C13 H131 119.0 no
C13 C14 C15 116.61(18) yes
C13 C14 H141 121.4 no
C15 C14 H141 121.9 no
C10 C15 N3 106.55(16) yes
C10 C15 C14 121.88(18) yes
N3 C15 C14 131.56(17) yes
N6 C16 N5 109.31(17) yes
N6 C16 N4 125.66(17) yes
N5 C16 N4 125.03(17) yes
N5 C17 C18 131.48(18) yes
N5 C17 C22 106.63(17) yes
C18 C17 C22 121.87(19) yes
C17 C18 C19 116.5(2) yes
C17 C18 H181 121.5 no
C19 C18 H181 122.0 no
C18 C19 C20 121.9(2) yes
C18 C19 H191 118.9 no
C20 C19 H191 119.3 no
C19 C20 C21 121.4(2) yes
C19 C20 H201 118.6 no
C21 C20 H201 120.0 no
C20 C21 C22 116.8(2) yes
C20 C21 H211 123.0 no
C22 C21 H211 120.2 no
C17 C22 N6 106.69(17) yes
C17 C22 C21 121.5(2) yes
N6 C22 C21 131.74(18) yes
N9 C23 N8 109.39(16) yes
N9 C23 N7 125.83(17) yes
N8 C23 N7 124.77(17) yes
N8 C24 C25 131.49(17) yes
N8 C24 C29 106.52(16) yes
C25 C24 C29 121.98(18) yes
C24 C25 C26 116.50(18) yes
C24 C25 H251 121.3 no
C26 C25 H251 122.2 no
C25 C26 C27 121.27(18) yes
C25 C26 H261 118.8 no
C27 C26 H261 119.9 no
C26 C27 C28 122.08(19) yes
C26 C27 H271 119.5 no
C28 C27 H271 118.4 no
C27 C28 C29 116.47(18) yes
C27 C28 H281 122.3 no
C29 C28 H281 121.3 no
C24 C29 N9 106.55(16) yes
C24 C29 C28 121.69(17) yes
N9 C29 C28 131.75(17) yes
N12 C30 N11 108.82(17) yes
N12 C30 N10 126.15(18) yes
N11 C30 N10 125.02(18) yes
N11 C31 C32 131.31(18) yes
N11 C31 C36 106.84(17) yes
C32 C31 C36 121.85(19) yes
C31 C32 C33 116.70(19) yes
C31 C32 H321 121.5 no
C33 C32 H321 121.8 no
C32 C33 C34 121.4(2) yes
C32 C33 H331 118.6 no
C34 C33 H331 119.9 no
C33 C34 C35 121.9(2) yes
C33 C34 H341 119.4 no
C35 C34 H341 118.8 no
C34 C35 C36 116.5(2) yes
C34 C35 H351 122.1 no
C36 C35 H351 121.4 no
N12 C36 C31 106.18(17) yes
N12 C36 C35 132.18(18) yes
C31 C36 C35 121.63(19) yes
C2 C1 O1 113.29(15) yes
C2 C1 O3 121.16(17) yes
O1 C1 O3 125.55(17) yes
C1 C2 O2 113.15(15) yes
C1 C2 O4 120.01(16) yes
O2 C2 O4 126.84(17) yes
C4 C3 O5 113.24(14) yes
C4 C3 O7 120.54(15) yes
O5 C3 O7 126.22(16) yes
C3 C4 O6 113.42(14) yes
C3 C4 O8 120.84(16) yes
O6 C4 O8 125.74(17) yes
C6 C5 O9 112.97(14) yes
C6 C5 O11 120.34(16) yes
O9 C5 O11 126.69(16) yes
C5 C6 O10 113.09(15) yes
C5 C6 O12 120.84(16) yes
O10 C6 O12 126.07(17) yes
C8 C7 O13 112.88(15) yes
C8 C7 O15 120.52(17) yes
O13 C7 O15 126.60(18) yes
C7 C8 O14 113.83(15) yes
C7 C8 O16 120.74(17) yes
O14 C8 O16 125.43(18) yes
C1 O1 Zr1 120.30(11) yes
C2 O2 Zr1 121.04(11) yes
C3 O5 Zr1 118.66(11) yes
C4 O6 Zr1 117.33(10) yes
C5 O9 Zr1 119.22(11) yes
C6 O10 Zr1 120.35(11) yes
C7 O13 Zr1 121.05(11) yes
C8 O14 Zr1 119.80(11) yes
O9 Zr1 O14 112.51(5) yes
O9 Zr1 O1 141.65(4) yes
O14 Zr1 O1 76.78(5) yes
O9 Zr1 O5 76.34(5) yes
O14 Zr1 O5 144.77(5) yes
O1 Zr1 O5 118.41(5) yes
O9 Zr1 O6 77.97(5) yes
O14 Zr1 O6 142.40(5) yes
O1 Zr1 O6 74.54(5) yes
O5 Zr1 O6 71.81(5) yes
O9 Zr1 O10 70.93(5) yes
O14 Zr1 O10 73.61(5) yes
O1 Zr1 O10 77.04(5) yes
O5 Zr1 O10 138.31(5) yes
O6 Zr1 O10 76.64(5) yes
O9 Zr1 O13 74.85(5) yes
O14 Zr1 O13 71.90(5) yes
O1 Zr1 O13 140.07(5) yes
O5 Zr1 O13 78.39(5) yes
O6 Zr1 O13 143.49(5) yes
O9 Zr1 O2 144.15(5) yes
O14 Zr1 O2 82.98(5) yes
O1 Zr1 O2 71.74(5) yes
O5 Zr1 O2 73.61(5) yes
O6 Zr1 O2 110.01(5) yes
O10 Zr1 O13 115.78(5) yes
O10 Zr1 O2 144.46(5) yes
O13 Zr1 O2 80.33(5) yes

loop_
_geom_bond_atom_site_label_1
_geom_bond_atom_site_label_2
_geom_bond_distance
_geom_bond_publ_flag
N1 C9 1.319(2) yes
N1 H12 0.881 no
N1 H11 0.874 no
N2 C9 1.339(2) yes
N2 C10 1.386(2) yes
N2 H21 0.878 no
N3 C9 1.340(2) yes
N3 C15 1.387(2) yes
N3 H31 0.879 no
N4 C16 1.314(3) yes
N4 H41 0.871 no
N4 H42 0.869 no
N5 C16 1.341(2) yes
N5 C17 1.387(3) yes
N5 H51 0.888 no
N6 C16 1.342(2) yes
N6 C22 1.391(3) yes
N6 H61 0.889 no
N7 C23 1.321(2) yes
N7 H71 0.868 no
N7 H72 0.870 no
N8 C23 1.336(2) yes
N8 C24 1.394(2) yes
N8 H81 0.887 no
N9 C23 1.338(2) yes
N9 C29 1.385(2) yes
N9 H91 0.887 no
N10 C30 1.314(3) yes
N10 H101 0.894 no
N10 H102 0.868 no
N11 C30 1.340(2) yes
N11 C31 1.389(3) yes
N11 H112 0.876 no
N12 C30 1.342(2) yes
N12 C36 1.394(3) yes
N12 H122 0.876 no
C10 C11 1.379(3) yes
C10 C15 1.389(2) yes
C11 C12 1.388(3) yes
C11 H111 0.953 no
C12 C13 1.388(3) yes
C12 H121 0.951 no
C13 C14 1.382(3) yes
C13 H131 0.954 no
C14 C15 1.379(3) yes
C14 H141 0.959 no
C17 C18 1.379(3) yes
C17 C22 1.392(3) yes
C18 C19 1.382(3) yes
C18 H181 0.958 no
C19 C20 1.392(3) yes
C19 H191 0.950 no
C20 C21 1.381(3) yes
C20 H201 0.956 no
C21 C22 1.380(3) yes
C21 H211 0.951 no
C24 C25 1.377(3) yes
C24 C29 1.391(2) yes
C25 C26 1.386(3) yes
C25 H251 0.950 no
C26 C27 1.390(3) yes
C26 H261 0.956 no
C27 C28 1.381(3) yes
C27 H271 0.959 no
C28 C29 1.375(3) yes
C28 H281 0.945 no
C31 C32 1.378(3) yes
C31 C36 1.390(3) yes
C32 C33 1.382(3) yes
C32 H321 0.947 no
C33 C34 1.387(3) yes
C33 H331 0.955 no
C34 C35 1.386(3) yes
C34 H341 0.964 no
C35 C36 1.376(3) yes
C35 H351 0.947 no
C1 C2 1.539(2) yes
C1 O1 1.286(2) yes
C1 O3 1.210(2) yes
C2 O2 1.281(2) yes
C2 O4 1.215(2) yes
C3 C4 1.540(2) yes
C3 O5 1.284(2) yes
C3 O7 1.221(2) yes
C4 O6 1.283(2) yes
C4 O8 1.215(2) yes
C5 C6 1.541(2) yes
C5 O9 1.285(2) yes
C5 O11 1.217(2) yes
C6 O10 1.290(2) yes
C6 O12 1.209(2) yes
C7 C8 1.540(3) yes
C7 O13 1.289(2) yes
C7 O15 1.213(2) yes
C8 O14 1.280(2) yes
C8 O16 1.217(2) yes
O1 Zr1 2.1865(12) yes
O2 Zr1 2.1697(13) yes
O5 Zr1 2.1861(12) yes
O6 Zr1 2.1838(12) yes
O9 Zr1 2.2116(12) yes
O10 Zr1 2.1812(12) yes
O13 Zr1 2.1705(12) yes
O14 Zr1 2.1933(12) yes

loop_
_geom_hbond_atom_site_label_D
_geom_hbond_atom_site_label_H
_geom_hbond_atom_site_label_A
_geom_hbond_site_symmetry_A
_geom_hbond_angle_DHA
_geom_hbond_distance_DH
_geom_hbond_distance_HA
_geom_hbond_distance_DA
_geom_hbond_publ_flag
C11 H111 O3 . 127 0.95 2.58 3.249(3) yes
C35 H351 O4 2_656 156 0.95 2.44 3.329(3) yes
N12 H122 O2 2_656 141 0.88 2.48 3.206(3) yes
N12 H122 O5 2_656 149 0.88 2.22 2.999(3) yes
N8 H81 O11 2_766 136 0.89 2.30 3.002(3) yes
N8 H81 O12 2_766 142 0.89 2.05 2.801(3) yes
N10 H101 O7 2_656 174 0.89 2.03 2.920(3) yes
N1 H12 O15 1_565 147 0.88 2.30 3.071(3) yes
N1 H12 O16 1_565 132 0.88 2.46 3.115(3) yes
N4 H41 O3 2_657 149 0.87 2.07 2.854(3) yes
N2 H21 C1 . 149 0.88 2.59 3.372(3) yes
N2 H21 O1 . 176 0.88 1.90 2.779(3) yes
N3 H31 O16 1_565 147 0.88 1.88 2.658(3) yes
N4 H42 O14 . 173 0.87 2.09 2.957(3) yes
N6 H61 O3 2_657 126 0.89 2.59 3.194(3) yes
N6 H61 O4 2_657 155 0.89 1.90 2.733(3) yes
N7 H71 O8 . 138 0.87 2.17 2.880(3) yes
N7 H72 O11 2_766 146 0.87 2.19 2.948(3) yes
N9 H91 O7 . 142 0.89 2.32 3.072(3) yes
N9 H91 O8 . 139 0.89 2.04 2.768(3) yes
N11 H112 O9 . 172 0.88 1.96 2.828(3) yes
N10 H102 O13 . 167 0.87 2.08 2.935(3) yes
N5 H51 O10 . 170 0.89 1.89 2.771(3) yes
N1 H11 O6 . 171 0.87 2.09 2.962(3) yes
